data_7158061
loop_
_publ_author_name
'Magre, Marc'
'Kuziola, Jennifer'
'N\"othling, Nils'
'Cornella, Josep'

_publ_section_title
;
 Dibismuthanes in catalysis: from synthesis and characterization to redox
 behavior towards oxidative cleavage of 1,2-diols.
;
_journal_issue 22
_journal_name_full 'Organic &amp; biomolecular chemistry'
_journal_page_first 4922
_journal_page_last 4929
_journal_paper_doi 10.1039/d1ob00367d
_journal_volume 19
_journal_year 2021
_chemical_absolute_configuration ad
_chemical_formula_moiety 'C36 H26 Bi2 O'
_chemical_formula_sum 'C36 H26 Bi2 O'
_chemical_formula_weight 892.53
_chemical_name_systematic
;
4,6-bis(diphenylbismuthanyl)dibenzo[b,d]furan
;
_chemical_properties_physical none
_space_group_crystal_system orthorhombic
_space_group_IT_number 19
_space_group_name_Hall 'P 2ac 2ab'
_space_group_name_H-M_alt 'P 21 21 21'
_atom_sites_solution_hydrogens geom
_atom_sites_solution_primary dual
_atom_sites_solution_secondary difmap
_audit_block_code KUJ-KA-258-01
_audit_creation_date 2021-02-15
_audit_creation_method
;
Olex2 1.3
(compiled 2020.07.31 svn.rc2a77460 for OlexSys, GUI svn.r6145)
;
_audit_update_record
;
2021-02-19 deposited with the CCDC.	2021-04-26 downloaded from the CCDC.
;
_cell_angle_alpha 90
_cell_angle_beta 90
_cell_angle_gamma 90
_cell_formula_units_Z 4
_cell_length_a 6.1284(3)
_cell_length_b 13.2853(8)
_cell_length_c 34.731(3)
_cell_measurement_reflns_used 48642
_cell_measurement_temperature 100(2)
_cell_measurement_theta_max 33.9997
_cell_measurement_theta_min 2.8
_cell_volume 2827.7(3)
_computing_cell_refinement 'EVALCCD V. 1.6, 2008'
_computing_data_collection 'DATCOL (Bruker AXS, 2006)'
_computing_data_reduction 'EVALCCD V. 1.6, 2008'
_computing_molecular_graphics 'DIAMOND (Crystal Impact GbR, 1997-2014)'
_computing_publication_material 'Olex2 1.3 (Dolomanov et al., 2009)'
_computing_structure_refinement 'SHELXL (Sheldrick, 2013)'
_computing_structure_solution 'SHELXS (Sheldrick, 2013)'
_diffrn_ambient_temperature 100(2)
_diffrn_detector_area_resol_mean 18.02
_diffrn_measured_fraction_theta_full 0.998
_diffrn_measured_fraction_theta_max 0.999
_diffrn_measurement_device_type 'Bruker AXS Enraf-Nonius KappaCCD'
_diffrn_measurement_method 'CCD \f- and \w-scans'
_diffrn_radiation_monochromator 'Incoatec Helios focusing multilayer optics'
_diffrn_radiation_source '0.2 x 2mm^2^ focus rotating anode'
_diffrn_radiation_type MoK\a
_diffrn_radiation_wavelength 0.71073
_diffrn_reflns_av_R_equivalents 0.0522
_diffrn_reflns_av_unetI/netI 0.0410
_diffrn_reflns_Laue_measured_fraction_full 0.998
_diffrn_reflns_Laue_measured_fraction_max 0.999
_diffrn_reflns_limit_h_max 8
_diffrn_reflns_limit_h_min -8
_diffrn_reflns_limit_k_max 18
_diffrn_reflns_limit_k_min -18
_diffrn_reflns_limit_l_max 49
_diffrn_reflns_limit_l_min -45
_diffrn_reflns_number 38138
_diffrn_reflns_point_group_measured_fraction_full 0.999
_diffrn_reflns_point_group_measured_fraction_max 0.999
_diffrn_reflns_theta_full 25.242
_diffrn_reflns_theta_max 30.508
_diffrn_reflns_theta_min 2.802
_diffrn_standards_number 0
_exptl_absorpt_coefficient_mu 12.457
_exptl_absorpt_correction_T_max 0.77837
_exptl_absorpt_correction_T_min 0.17161
_exptl_absorpt_correction_type gaussian
_exptl_absorpt_process_details 'SADABS (Bruker AXS, 2012)'
_exptl_crystal_colour colourless
_exptl_crystal_density_diffrn 2.096
_exptl_crystal_description plate
_exptl_crystal_F_000 1664
_exptl_crystal_recrystallization_method 'Re-crystallisation from solvent:  dichloromethane, hexane'
_exptl_crystal_size_max 0.16
_exptl_crystal_size_mid 0.05
_exptl_crystal_size_min 0.02
_refine_diff_density_max 1.247
_refine_diff_density_min -1.882
_refine_diff_density_rms 0.157
_refine_ls_abs_structure_details
;
 Flack x determined using 3069 quotients [(I+)-(I-)]/[(I+)+(I-)]
 (Parsons, Flack and Wagner, Acta Cryst. B69 (2013) 249-259).
;
_refine_ls_abs_structure_Flack -0.044(6)
_refine_ls_extinction_method none
_refine_ls_goodness_of_fit_ref 1.069
_refine_ls_hydrogen_treatment constr
_refine_ls_matrix_type full
_refine_ls_number_parameters 352
_refine_ls_number_reflns 8618
_refine_ls_number_restraints 0
_refine_ls_restrained_S_all 1.069
_refine_ls_R_factor_all 0.0374
_refine_ls_R_factor_gt 0.0287
_refine_ls_shift/su_max 0.003
_refine_ls_shift/su_mean 0.000
_refine_ls_structure_factor_coef Fsqd
_refine_ls_weighting_details 'w=1/[\s^2^(Fo^2^)+(0.0204P)^2^+3.6970P] where P=(Fo^2^+2Fc^2^)/3'
_refine_ls_weighting_scheme calc
_refine_ls_wR_factor_gt 0.0571
_refine_ls_wR_factor_ref 0.0604
_reflns_Friedel_coverage 0.762
_reflns_Friedel_fraction_full 1.000
_reflns_Friedel_fraction_max 1.000
_reflns_number_gt 7693
_reflns_number_total 8618
_reflns_threshold_expression 'I > 2\s(I)'
_cod_data_source_file d1ob00367d2.cif
_cod_data_source_block 13712sadabs
_cod_depositor_comments 'Adding full bibliography for 7158061--7158068.cif.'
_cod_database_code 7158061
_shelx_space_group_comment
;
The symmetry employed for this shelxl refinement is uniquely defined
by the following loop, which should always be used as a source of
symmetry information in preference to the above space-group names.
They are only intended as comments.
;
_olex2_refinement_description
;
1. Fixed Uiso
 At 1.2 times of:
  All C(H) groups
2.a Aromatic/amide H refined with riding coordinates:
 C3(H3), C4(H4), C5(H5), C8(H8), C9(H9), C10(H10), C14(H14), C15(H15),
 C16(H16), C17(H17), C18(H18), C20(H20), C21(H21), C22(H22), C23(H23), C24(H24),
  C26(H26), C27(H27), C28(H28), C29(H29), C30(H30), C32(H32), C33(H33),
 C34(H34), C35(H35), C36(H36)
;
_olex2_submission_special_instructions 'No special instructions were received'
_shelx_shelxl_version_number 2018/3

loop_
_space_group_symop_operation_xyz
'x, y, z'
'-x+1/2, -y, z+1/2'
'-x, y+1/2, -z+1/2'
'x+1/2, -y+1/2, -z'

loop_
_atom_site_label
_atom_site_type_symbol
_atom_site_fract_x
_atom_site_fract_y
_atom_site_fract_z
_atom_site_U_iso_or_equiv
_atom_site_adp_type
_atom_site_occupancy
_atom_site_site_symmetry_order
_atom_site_calc_flag
_atom_site_refinement_flags_posn
_atom_site_refinement_flags_adp
_atom_site_refinement_flags_occupancy
_atom_site_disorder_assembly
_atom_site_disorder_group
Bi1 Bi 0.97122(4) 0.56346(2) 0.65157(2) 0.01946(6) Uani 1 1 d . . . . .
Bi2 Bi 0.50902(4) 0.23094(2) 0.60007(2) 0.01768(6) Uani 1 1 d . . . . .
O1 O 0.5556(7) 0.4007(3) 0.66820(13) 0.0183(9) Uani 1 1 d . . . . .
C1 C 0.5590(11) 0.4752(5) 0.6966(2) 0.0198(13) Uani 1 1 d . . . . .
C2 C 0.7111(11) 0.5511(5) 0.6975(2) 0.0221(14) Uani 1 1 d . . . . .
C3 C 0.6927(12) 0.6174(5) 0.7282(2) 0.0228(15) Uani 1 1 d . . . . .
H3 H 0.796670 0.669983 0.730932 0.027 Uiso 1 1 calc R U . . .
C4 C 0.5237(13) 0.6085(5) 0.75522(19) 0.0244(14) Uani 1 1 d . . . . .
H4 H 0.514857 0.655525 0.775778 0.029 Uiso 1 1 calc R U . . .
C5 C 0.3683(12) 0.5320(5) 0.7525(2) 0.0241(15) Uani 1 1 d . . . . .
H5 H 0.252936 0.526938 0.770695 0.029 Uiso 1 1 calc R U . . .
C6 C 0.3873(12) 0.4632(5) 0.7224(2) 0.0203(14) Uani 1 1 d . . . . .
C7 C 0.2641(11) 0.3764(5) 0.7089(2) 0.0181(13) Uani 1 1 d . . . . .
C8 C 0.0704(12) 0.3277(5) 0.7197(2) 0.0218(14) Uani 1 1 d . . . . .
H8 H -0.010133 0.348807 0.741636 0.026 Uiso 1 1 calc R U . . .
C9 C 0.0007(12) 0.2473(5) 0.69716(18) 0.0232(13) Uani 1 1 d . . . . .
H9 H -0.129541 0.213049 0.704108 0.028 Uiso 1 1 calc R U . . .
C10 C 0.1146(11) 0.2154(5) 0.6649(2) 0.0215(14) Uani 1 1 d . . . . .
H10 H 0.061456 0.159543 0.650679 0.026 Uiso 1 1 calc R U . . .
C11 C 0.3074(10) 0.2638(5) 0.6528(2) 0.0193(13) Uani 1 1 d . . . . .
C12 C 0.3724(11) 0.3428(5) 0.67605(19) 0.0173(13) Uani 1 1 d . . . . .
C13 C 1.0480(10) 0.7246(5) 0.66549(19) 0.0187(12) Uani 1 1 d . . . . .
C14 C 0.8983(11) 0.8024(6) 0.6597(2) 0.0237(15) Uani 1 1 d . . . . .
H14 H 0.757812 0.787722 0.649608 0.028 Uiso 1 1 calc R U . . .
C15 C 0.9532(13) 0.9014(5) 0.6687(2) 0.0251(15) Uani 1 1 d . . . . .
H15 H 0.850459 0.953985 0.664768 0.030 Uiso 1 1 calc R U . . .
C16 C 1.1598(12) 0.9231(6) 0.6835(2) 0.0267(16) Uani 1 1 d . . . . .
H16 H 1.198308 0.990545 0.689590 0.032 Uiso 1 1 calc R U . . .
C17 C 1.3089(12) 0.8457(6) 0.6893(2) 0.0275(17) Uani 1 1 d . . . . .
H17 H 1.448819 0.859969 0.699748 0.033 Uiso 1 1 calc R U . . .
C18 C 1.2531(11) 0.7480(6) 0.6800(2) 0.0244(15) Uani 1 1 d . . . . .
H18 H 1.357125 0.695797 0.683462 0.029 Uiso 1 1 calc R U . . .
C19 C 0.7436(10) 0.6036(5) 0.6030(2) 0.0201(13) Uani 1 1 d . . . . .
C20 C 0.5331(10) 0.5656(5) 0.59920(19) 0.0233(13) Uani 1 1 d . . . . .
H20 H 0.468055 0.530611 0.620123 0.028 Uiso 1 1 calc R U . . .
C21 C 0.4167(11) 0.5782(5) 0.5651(2) 0.0251(15) Uani 1 1 d . . . . .
H21 H 0.273575 0.551239 0.562953 0.030 Uiso 1 1 calc R U . . .
C22 C 0.5062(15) 0.6288(5) 0.5348(2) 0.0294(15) Uani 1 1 d . . . . .
H22 H 0.425648 0.637230 0.511665 0.035 Uiso 1 1 calc R U . . .
C23 C 0.7147(15) 0.6679(6) 0.5379(3) 0.036(2) Uani 1 1 d . . . . .
H23 H 0.777269 0.703290 0.516852 0.043 Uiso 1 1 calc R U . . .
C24 C 0.8330(13) 0.6555(6) 0.5718(3) 0.0288(17) Uani 1 1 d . . . . .
H24 H 0.975930 0.682679 0.573749 0.035 Uiso 1 1 calc R U . . .
C25 C 0.3747(10) 0.0761(5) 0.59020(19) 0.0181(13) Uani 1 1 d . . . . .
C26 C 0.5193(12) -0.0043(5) 0.59539(18) 0.0243(13) Uani 1 1 d . . . . .
H26 H 0.661774 0.007931 0.605088 0.029 Uiso 1 1 calc R U . . .
C27 C 0.4564(14) -0.1013(6) 0.5865(2) 0.0331(18) Uani 1 1 d . . . . .
H27 H 0.556302 -0.155217 0.589873 0.040 Uiso 1 1 calc R U . . .
C28 C 0.2507(14) -0.1202(6) 0.5729(3) 0.0325(19) Uani 1 1 d . . . . .
H28 H 0.209067 -0.187146 0.566764 0.039 Uiso 1 1 calc R U . . .
C29 C 0.1033(13) -0.0423(6) 0.5681(2) 0.0303(17) Uani 1 1 d . . . . .
H29 H -0.039785 -0.055670 0.558934 0.036 Uiso 1 1 calc R U . . .
C30 C 0.1667(11) 0.0566(6) 0.5770(2) 0.0237(14) Uani 1 1 d . . . . .
H30 H 0.065970 0.110352 0.573896 0.028 Uiso 1 1 calc R U . . .
C31 C 0.2797(11) 0.3112(5) 0.55996(19) 0.0167(13) Uani 1 1 d . . . . .
C32 C 0.3504(11) 0.3321(5) 0.5228(2) 0.0200(14) Uani 1 1 d . . . . .
H32 H 0.489339 0.309079 0.514404 0.024 Uiso 1 1 calc R U . . .
C33 C 0.2179(12) 0.3869(5) 0.4976(2) 0.0221(14) Uani 1 1 d . . . . .
H33 H 0.267843 0.401263 0.472326 0.026 Uiso 1 1 calc R U . . .
C34 C 0.0147(12) 0.4205(4) 0.50922(19) 0.0220(13) Uani 1 1 d . . . . .
H34 H -0.075112 0.457625 0.492031 0.026 Uiso 1 1 calc R U . . .
C35 C -0.0566(11) 0.3992(5) 0.5464(2) 0.0219(14) Uani 1 1 d . . . . .
H35 H -0.195609 0.422318 0.554696 0.026 Uiso 1 1 calc R U . . .
C36 C 0.0745(11) 0.3444(5) 0.5716(2) 0.0222(14) Uani 1 1 d . . . . .
H36 H 0.023749 0.329605 0.596861 0.027 Uiso 1 1 calc R U . . .

loop_
_atom_site_aniso_label
_atom_site_aniso_U_11
_atom_site_aniso_U_22
_atom_site_aniso_U_33
_atom_site_aniso_U_23
_atom_site_aniso_U_13
_atom_site_aniso_U_12
Bi1 0.01589(10) 0.01758(10) 0.02492(12) -0.00247(10) -0.00189(10) 0.00144(9)
Bi2 0.01562(10) 0.01784(10) 0.01959(11) 0.00011(9) -0.00101(10) -0.00105(9)
O1 0.018(2) 0.0153(19) 0.021(2) -0.0043(18) -0.0014(18) -0.0013(17)
C1 0.024(3) 0.017(3) 0.018(3) -0.002(2) -0.004(3) 0.004(2)
C2 0.019(3) 0.021(3) 0.026(4) 0.003(3) -0.004(3) 0.001(3)
C3 0.027(3) 0.020(4) 0.021(4) -0.001(3) -0.005(3) 0.004(3)
C4 0.032(4) 0.020(3) 0.021(3) -0.005(3) -0.004(3) 0.000(3)
C5 0.027(4) 0.028(4) 0.018(4) 0.000(3) 0.005(3) 0.003(3)
C6 0.029(3) 0.017(3) 0.014(3) 0.001(3) -0.002(3) 0.002(3)
C7 0.021(3) 0.017(3) 0.017(3) 0.001(3) 0.000(3) 0.003(2)
C8 0.027(4) 0.020(3) 0.018(3) 0.006(3) 0.002(3) 0.000(3)
C9 0.020(3) 0.026(3) 0.023(3) 0.007(2) 0.000(3) -0.003(3)
C10 0.023(3) 0.017(3) 0.024(4) 0.002(3) -0.005(3) -0.004(2)
C11 0.020(3) 0.018(3) 0.020(3) 0.002(3) -0.004(3) -0.002(2)
C12 0.022(3) 0.018(3) 0.013(3) 0.005(3) -0.001(2) -0.002(2)
C13 0.017(3) 0.020(3) 0.020(3) -0.003(2) -0.003(2) 0.000(2)
C14 0.020(3) 0.029(4) 0.023(4) -0.005(3) -0.005(3) 0.005(3)
C15 0.031(4) 0.022(3) 0.022(3) -0.002(3) -0.006(3) 0.003(3)
C16 0.034(4) 0.017(3) 0.029(4) 0.002(3) 0.001(3) -0.005(3)
C17 0.017(3) 0.034(4) 0.031(4) -0.006(4) 0.001(3) -0.010(3)
C18 0.016(3) 0.025(4) 0.032(4) -0.001(3) 0.000(3) 0.000(2)
C19 0.021(3) 0.014(3) 0.025(4) -0.003(3) -0.003(3) 0.001(2)
C20 0.021(3) 0.028(3) 0.021(3) 0.001(3) 0.000(3) -0.001(3)
C21 0.022(3) 0.023(4) 0.030(4) -0.004(3) -0.007(3) 0.002(3)
C22 0.040(4) 0.022(3) 0.026(3) 0.002(3) -0.009(4) 0.004(4)
C23 0.048(5) 0.029(4) 0.030(5) 0.011(4) 0.000(4) -0.003(4)
C24 0.026(4) 0.021(4) 0.039(5) 0.002(3) 0.001(3) -0.006(3)
C25 0.019(3) 0.020(3) 0.015(3) -0.001(3) 0.002(2) 0.001(2)
C26 0.026(3) 0.027(3) 0.020(3) 0.002(3) 0.000(3) 0.003(3)
C27 0.043(5) 0.023(3) 0.034(4) 0.007(3) 0.005(4) 0.012(3)
C28 0.046(5) 0.015(3) 0.036(5) -0.002(3) 0.010(4) -0.008(3)
C29 0.025(3) 0.031(4) 0.035(4) -0.007(3) 0.006(3) -0.007(3)
C30 0.020(3) 0.021(3) 0.030(4) -0.004(3) 0.000(3) 0.001(3)
C31 0.020(3) 0.015(3) 0.015(3) -0.002(3) 0.000(2) 0.001(2)
C32 0.021(3) 0.018(3) 0.021(4) -0.002(3) -0.001(3) 0.001(2)
C33 0.028(4) 0.022(3) 0.017(3) -0.004(3) 0.006(3) -0.002(3)
C34 0.022(3) 0.018(3) 0.026(3) 0.001(2) -0.004(3) 0.000(3)
C35 0.020(3) 0.021(3) 0.024(3) -0.004(3) -0.001(3) 0.001(2)
C36 0.024(3) 0.020(3) 0.022(4) -0.003(3) -0.002(3) -0.004(3)

loop_
_atom_type_symbol
_atom_type_description
_atom_type_scat_dispersion_real
_atom_type_scat_dispersion_imag
_atom_type_scat_source
C C 0.0033 0.0016 'International Tables Vol C Tables 4.2.6.8 and 6.1.1.4'
H H 0.0000 0.0000 'International Tables Vol C Tables 4.2.6.8 and 6.1.1.4'
Bi Bi -4.1077 10.2566 'International Tables Vol C Tables 4.2.6.8 and 6.1.1.4'
O O 0.0106 0.0060 'International Tables Vol C Tables 4.2.6.8 and 6.1.1.4'

loop_
_exptl_crystal_face_index_h
_exptl_crystal_face_index_k
_exptl_crystal_face_index_l
_exptl_crystal_face_perp_dist
0.00 0.00 -1.00 0.0250
0.00 0.00 1.00 0.0250
-1.00 0.00 0.00 0.0800
1.00 0.00 0.00 0.0800
0.00 1.00 0.00 0.0100
0.00 -1.00 0.00 0.0100

loop_
_geom_angle_atom_site_label_1
_geom_angle_atom_site_label_2
_geom_angle_atom_site_label_3
_geom_angle
_geom_angle_site_symmetry_1
_geom_angle_site_symmetry_3
_geom_angle_publ_flag
C13 Bi1 C2 93.7(2) . . ?
C13 Bi1 C19 93.8(2) . . ?
C19 Bi1 C2 96.3(3) . . ?
C25 Bi2 C11 95.8(2) . . ?
C25 Bi2 C31 96.4(2) . . ?
C31 Bi2 C11 94.0(2) . . ?
C12 O1 C1 105.4(5) . . ?
C2 C1 O1 123.2(6) . . ?
C2 C1 C6 125.6(6) . . ?
C6 C1 O1 111.2(6) . . ?
C1 C2 Bi1 121.0(5) . . ?
C1 C2 C3 115.4(7) . . ?
C3 C2 Bi1 123.6(5) . . ?
C2 C3 H3 119.3 . . ?
C2 C3 C4 121.4(7) . . ?
C4 C3 H3 119.3 . . ?
C3 C4 H4 119.3 . . ?
C5 C4 C3 121.3(6) . . ?
C5 C4 H4 119.3 . . ?
C4 C5 H5 121.0 . . ?
C6 C5 C4 118.1(7) . . ?
C6 C5 H5 121.0 . . ?
C1 C6 C5 118.1(7) . . ?
C1 C6 C7 106.0(6) . . ?
C5 C6 C7 135.9(7) . . ?
C8 C7 C6 135.8(7) . . ?
C12 C7 C6 105.7(6) . . ?
C12 C7 C8 118.4(6) . . ?
C7 C8 H8 121.2 . . ?
C9 C8 C7 117.5(7) . . ?
C9 C8 H8 121.2 . . ?
C8 C9 H9 118.8 . . ?
C10 C9 C8 122.3(7) . . ?
C10 C9 H9 118.8 . . ?
C9 C10 H10 119.2 . . ?
C9 C10 C11 121.6(7) . . ?
C11 C10 H10 119.2 . . ?
C10 C11 Bi2 127.9(5) . . ?
C12 C11 Bi2 117.6(5) . . ?
C12 C11 C10 114.4(7) . . ?
O1 C12 C7 111.7(6) . . ?
C11 C12 O1 122.6(6) . . ?
C11 C12 C7 125.7(6) . . ?
C14 C13 Bi1 122.5(5) . . ?
C18 C13 Bi1 118.8(5) . . ?
C18 C13 C14 118.7(6) . . ?
C13 C14 H14 119.7 . . ?
C15 C14 C13 120.5(6) . . ?
C15 C14 H14 119.7 . . ?
C14 C15 H15 120.1 . . ?
C14 C15 C16 119.8(7) . . ?
C16 C15 H15 120.1 . . ?
C15 C16 H16 120.1 . . ?
C17 C16 C15 119.8(7) . . ?
C17 C16 H16 120.1 . . ?
C16 C17 H17 120.1 . . ?
C18 C17 C16 119.9(7) . . ?
C18 C17 H17 120.1 . . ?
C13 C18 H18 119.3 . . ?
C17 C18 C13 121.3(7) . . ?
C17 C18 H18 119.3 . . ?
C20 C19 Bi1 124.0(5) . . ?
C20 C19 C24 118.0(7) . . ?
C24 C19 Bi1 117.1(5) . . ?
C19 C20 H20 119.6 . . ?
C19 C20 C21 120.8(7) . . ?
C21 C20 H20 119.6 . . ?
C20 C21 H21 119.7 . . ?
C22 C21 C20 120.6(7) . . ?
C22 C21 H21 119.7 . . ?
C21 C22 H22 120.1 . . ?
C21 C22 C23 119.8(7) . . ?
C23 C22 H22 120.1 . . ?
C22 C23 H23 119.9 . . ?
C22 C23 C24 120.1(8) . . ?
C24 C23 H23 119.9 . . ?
C19 C24 H24 119.7 . . ?
C23 C24 C19 120.7(7) . . ?
C23 C24 H24 119.7 . . ?
C26 C25 Bi2 116.6(5) . . ?
C30 C25 Bi2 124.2(5) . . ?
C30 C25 C26 119.0(7) . . ?
C25 C26 H26 119.8 . . ?
C27 C26 C25 120.4(7) . . ?
C27 C26 H26 119.8 . . ?
C26 C27 H27 119.8 . . ?
C28 C27 C26 120.4(7) . . ?
C28 C27 H27 119.8 . . ?
C27 C28 H28 119.8 . . ?
C27 C28 C29 120.4(7) . . ?
C29 C28 H28 119.8 . . ?
C28 C29 H29 120.3 . . ?
C28 C29 C30 119.5(7) . . ?
C30 C29 H29 120.3 . . ?
C25 C30 C29 120.3(7) . . ?
C25 C30 H30 119.9 . . ?
C29 C30 H30 119.9 . . ?
C32 C31 Bi2 118.4(5) . . ?
C32 C31 C36 119.2(6) . . ?
C36 C31 Bi2 122.3(5) . . ?
C31 C32 H32 119.9 . . ?
C31 C32 C33 120.2(6) . . ?
C33 C32 H32 119.9 . . ?
C32 C33 H33 119.7 . . ?
C34 C33 C32 120.7(7) . . ?
C34 C33 H33 119.7 . . ?
C33 C34 H34 120.4 . . ?
C33 C34 C35 119.1(6) . . ?
C35 C34 H34 120.4 . . ?
C34 C35 H35 119.7 . . ?
C34 C35 C36 120.5(6) . . ?
C36 C35 H35 119.7 . . ?
C31 C36 C35 120.2(7) . . ?
C31 C36 H36 119.9 . . ?
C35 C36 H36 119.9 . . ?

loop_
_geom_bond_atom_site_label_1
_geom_bond_atom_site_label_2
_geom_bond_distance
_geom_bond_site_symmetry_2
_geom_bond_publ_flag
Bi1 C2 2.262(7) . ?
Bi1 C13 2.244(6) . ?
Bi1 C19 2.253(7) . ?
Bi2 C11 2.252(7) . ?
Bi2 C25 2.243(7) . ?
Bi2 C31 2.248(7) . ?
O1 C1 1.397(8) . ?
O1 C12 1.387(8) . ?
C1 C2 1.374(9) . ?
C1 C6 1.392(10) . ?
C2 C3 1.387(10) . ?
C3 H3 0.9500 . ?
C3 C4 1.403(10) . ?
C4 H4 0.9500 . ?
C4 C5 1.397(10) . ?
C5 H5 0.9500 . ?
C5 C6 1.394(10) . ?
C6 C7 1.456(9) . ?
C7 C8 1.403(9) . ?
C7 C12 1.392(9) . ?
C8 H8 0.9500 . ?
C8 C9 1.392(10) . ?
C9 H9 0.9500 . ?
C9 C10 1.385(10) . ?
C10 H10 0.9500 . ?
C10 C11 1.410(9) . ?
C11 C12 1.383(9) . ?
C13 C14 1.397(9) . ?
C13 C18 1.389(9) . ?
C14 H14 0.9500 . ?
C14 C15 1.393(10) . ?
C15 H15 0.9500 . ?
C15 C16 1.397(10) . ?
C16 H16 0.9500 . ?
C16 C17 1.391(11) . ?
C17 H17 0.9500 . ?
C17 C18 1.381(10) . ?
C18 H18 0.9500 . ?
C19 C20 1.392(9) . ?
C19 C24 1.396(11) . ?
C20 H20 0.9500 . ?
C20 C21 1.392(9) . ?
C21 H21 0.9500 . ?
C21 C22 1.365(10) . ?
C22 H22 0.9500 . ?
C22 C23 1.383(12) . ?
C23 H23 0.9500 . ?
C23 C24 1.393(12) . ?
C24 H24 0.9500 . ?
C25 C26 1.400(9) . ?
C25 C30 1.378(9) . ?
C26 H26 0.9500 . ?
C26 C27 1.379(10) . ?
C27 H27 0.9500 . ?
C27 C28 1.369(12) . ?
C28 H28 0.9500 . ?
C28 C29 1.384(11) . ?
C29 H29 0.9500 . ?
C29 C30 1.405(10) . ?
C30 H30 0.9500 . ?
C31 C32 1.391(10) . ?
C31 C36 1.393(9) . ?
C32 H32 0.9500 . ?
C32 C33 1.397(10) . ?
C33 H33 0.9500 . ?
C33 C34 1.382(9) . ?
C34 H34 0.9500 . ?
C34 C35 1.393(9) . ?
C35 H35 0.9500 . ?
C35 C36 1.394(10) . ?
C36 H36 0.9500 . ?

loop_
_geom_torsion_atom_site_label_1
_geom_torsion_atom_site_label_2
_geom_torsion_atom_site_label_3
_geom_torsion_atom_site_label_4
_geom_torsion
_geom_torsion_site_symmetry_1
_geom_torsion_site_symmetry_2
_geom_torsion_site_symmetry_3
_geom_torsion_site_symmetry_4
_geom_torsion_publ_flag
Bi1 C2 C3 C4 177.8(5) . . . . ?
Bi1 C13 C14 C15 -179.9(5) . . . . ?
Bi1 C13 C18 C17 -179.4(6) . . . . ?
Bi1 C19 C20 C21 -167.8(5) . . . . ?
Bi1 C19 C24 C23 168.8(6) . . . . ?
Bi2 C11 C12 O1 -0.6(8) . . . . ?
Bi2 C11 C12 C7 177.6(5) . . . . ?
Bi2 C25 C26 C27 -174.0(5) . . . . ?
Bi2 C25 C30 C29 173.9(6) . . . . ?
Bi2 C31 C32 C33 -176.3(5) . . . . ?
Bi2 C31 C36 C35 176.0(5) . . . . ?
O1 C1 C2 Bi1 1.1(9) . . . . ?
O1 C1 C2 C3 -178.7(6) . . . . ?
O1 C1 C6 C5 180.0(6) . . . . ?
O1 C1 C6 C7 -1.4(7) . . . . ?
C1 O1 C12 C7 -1.7(7) . . . . ?
C1 O1 C12 C11 176.7(6) . . . . ?
C1 C2 C3 C4 -2.4(10) . . . . ?
C1 C6 C7 C8 -175.5(8) . . . . ?
C1 C6 C7 C12 0.3(7) . . . . ?
C2 C1 C6 C5 -1.6(11) . . . . ?
C2 C1 C6 C7 177.1(7) . . . . ?
C2 C3 C4 C5 0.6(11) . . . . ?
C3 C4 C5 C6 1.0(10) . . . . ?
C4 C5 C6 C1 -0.5(10) . . . . ?
C4 C5 C6 C7 -178.7(7) . . . . ?
C5 C6 C7 C8 2.8(15) . . . . ?
C5 C6 C7 C12 178.6(8) . . . . ?
C6 C1 C2 Bi1 -177.2(5) . . . . ?
C6 C1 C2 C3 3.0(10) . . . . ?
C6 C7 C8 C9 176.5(7) . . . . ?
C6 C7 C12 O1 0.9(7) . . . . ?
C6 C7 C12 C11 -177.4(6) . . . . ?
C7 C8 C9 C10 -0.4(10) . . . . ?
C8 C7 C12 O1 177.6(6) . . . . ?
C8 C7 C12 C11 -0.7(11) . . . . ?
C8 C9 C10 C11 -0.9(10) . . . . ?
C9 C10 C11 Bi2 -176.5(5) . . . . ?
C9 C10 C11 C12 1.2(10) . . . . ?
C10 C11 C12 O1 -178.6(6) . . . . ?
C10 C11 C12 C7 -0.5(10) . . . . ?
C12 O1 C1 C2 -176.6(6) . . . . ?
C12 O1 C1 C6 1.9(7) . . . . ?
C12 C7 C8 C9 1.1(10) . . . . ?
C13 C14 C15 C16 0.1(11) . . . . ?
C14 C13 C18 C17 1.3(11) . . . . ?
C14 C15 C16 C17 -0.3(11) . . . . ?
C15 C16 C17 C18 0.9(12) . . . . ?
C16 C17 C18 C13 -1.4(12) . . . . ?
C18 C13 C14 C15 -0.6(11) . . . . ?
C19 C20 C21 C22 -0.5(11) . . . . ?
C20 C19 C24 C23 -0.5(11) . . . . ?
C20 C21 C22 C23 0.1(11) . . . . ?
C21 C22 C23 C24 0.1(12) . . . . ?
C22 C23 C24 C19 0.1(13) . . . . ?
C24 C19 C20 C21 0.7(10) . . . . ?
C25 C26 C27 C28 -0.7(11) . . . . ?
C26 C25 C30 C29 -1.4(11) . . . . ?
C26 C27 C28 C29 -0.4(13) . . . . ?
C27 C28 C29 C30 0.6(12) . . . . ?
C28 C29 C30 C25 0.3(12) . . . . ?
C30 C25 C26 C27 1.6(10) . . . . ?
C31 C32 C33 C34 -0.4(10) . . . . ?
C32 C31 C36 C35 -0.9(10) . . . . ?
C32 C33 C34 C35 0.2(10) . . . . ?
C33 C34 C35 C36 -0.3(10) . . . . ?
C34 C35 C36 C31 0.7(10) . . . . ?
C36 C31 C32 C33 0.8(10) . . . . ?
